data_1547744
loop_
_publ_author_name
'Ryo Nozawa'
'Hiroko Tanaka'
'Won-Young Cha'
'Yongseok Hong'
'Ichiro Hisaki'
'Soji Shimizu'
'Ji-Young Shin'
'Tim Kowalczyk'
'Stephan Irle'
'Dongho Kim'
'Hiroshi Shinokubo'

_publ_section_title
;
 Stacked antiaromatic porphyrins
;
_journal_name_full 'Nature Communications'
_journal_page_first 13620
_journal_paper_doi 10.1038/ncomms13620
_journal_volume 7
_journal_year 2016
_chemical_formula_moiety 'C64 H40 N8 Ni2 S2, 2(C H Cl3)'
_chemical_formula_sum 'C66 H42 Cl6 N8 Ni2 S2'
_chemical_formula_weight 1341.28
_space_group_crystal_system monoclinic
_space_group_IT_number 15
_space_group_name_Hall '-C 2yc'
_space_group_name_H-M_alt 'C 1 2/c 1'
_symmetry_space_group_name_Hall '-C 2yc'
_symmetry_space_group_name_H-M 'C 1 2/c 1'
_atom_sites_solution_hydrogens geom
_atom_sites_solution_primary direct
_atom_sites_solution_secondary difmap
_cell_angle_alpha 90.0000
_cell_angle_beta 99.5763(4)
_cell_angle_gamma 90.0000
_cell_formula_units_Z 8
_cell_length_a 24.7680(2)
_cell_length_b 13.84760(10)
_cell_length_c 33.0065(3)
_cell_measurement_reflns_used 68849
_cell_measurement_temperature 93
_cell_measurement_theta_max 28.998
_cell_measurement_theta_min 1.408
_cell_volume 11162.73(16)
_computing_cell_refinement HKL2000
_computing_data_collection HKL2000
_computing_data_reduction HKL2000
_computing_molecular_graphics 'CrystalStructure 4.2'
_computing_publication_material 'CrystalStructure 4.2 (Rigaku, 2015)'
_computing_structure_refinement 'SHELXL Version 2014/7 (Sheldrick, 2008)'
_computing_structure_solution 'SHELXT Version 2014/4 (Sheldrick, 2014)'
_diffrn_ambient_temperature 93
_diffrn_measured_fraction_theta_full 0.997
_diffrn_measured_fraction_theta_max 0.994
_diffrn_measurement.details ' 1.00 degrees, -1.0 sec, detector distance 74.82 mm'

_diffrn_measurement_device_type 'BL38B1 at SPring-8, CCD(MX225HE Rayonix)'
_diffrn_measurement.method '\w scans'

_diffrn_radiation_type synchrotron
_diffrn_radiation_wavelength 0.80000
_diffrn_reflns_av_R_equivalents 0.077
_diffrn_reflns_Laue_measured_fraction_full 0.997
_diffrn_reflns_Laue_measured_fraction_max 0.994
_diffrn_reflns_limit_h_max 29
_diffrn_reflns_limit_h_min -30
_diffrn_reflns_limit_k_max 16
_diffrn_reflns_limit_k_min 0
_diffrn_reflns_limit_l_max 39
_diffrn_reflns_limit_l_min 0
_diffrn_reflns_number 68849
_diffrn_reflns_point_group_measured_fraction_full 0.997
_diffrn_reflns_point_group_measured_fraction_max 0.994
_diffrn_reflns_theta_full 28.685
_diffrn_reflns_theta_max 28.998
_diffrn_reflns_theta_min 1.408
_diffrn_standards_interval_count .
_diffrn_standards_number 0
_exptl_absorpt_coefficient_mu 0.000
_exptl_absorpt_correction_type none
_exptl_crystal_colour black
_exptl_crystal_density_diffrn 1.596
_exptl_crystal_density_method 'not measured'
_exptl_crystal_description block
_exptl_crystal_F_000 5472.00
_exptl_crystal_size_max 0.20
_exptl_crystal_size_mid 0.05
_exptl_crystal_size_min 0.02
_refine_diff_density_max 2.87
_refine_diff_density_min -1.66
_refine_ls_extinction_method none
_refine_ls_goodness_of_fit_ref 1.067
_refine_ls_hydrogen_treatment constr
_refine_ls_number_parameters 793
_refine_ls_number_reflns 10347
_refine_ls_number_restraints 1
_refine_ls_R_factor_all 0.0748
_refine_ls_R_factor_gt 0.0719
_refine_ls_shift/su_max 0.001
_refine_ls_structure_factor_coef Fsqd
_refine_ls_weighting_details 'w = 1/[\s^2^(Fo^2^)+(0.1161P)^2^+67.9093P] where P=(Fo^2^+2Fc^2^)/3'
_refine_ls_weighting_scheme calc
_refine_ls_wR_factor_gt 0.2003
_refine_ls_wR_factor_ref 0.2032
_reflns_Friedel_coverage 0.000
_reflns_Friedel_fraction_full .
_reflns_Friedel_fraction_max .
_reflns_number_gt 9694
_reflns_number_total 10347
_reflns_threshold_expression F^2^>2.0\s(F^2^)
_cod_data_source_file ncomms13620-s3.cif
_cod_data_source_block 5b
_cod_database_code 1547744

loop_
_space_group_symop_operation_xyz
'x, y, z'
'-x, y, -z+1/2'
'x+1/2, y+1/2, z'
'-x+1/2, y+1/2, -z+1/2'
'-x, -y, -z'
'x, -y, z-1/2'
'-x+1/2, -y+1/2, -z'
'x+1/2, -y+1/2, z-1/2'

loop_
_atom_site_label
_atom_site_type_symbol
_atom_site_fract_x
_atom_site_fract_y
_atom_site_fract_z
_atom_site_U_iso_or_equiv
_atom_site_adp_type
_atom_site_occupancy
_atom_site_site_symmetry_order
_atom_site_calc_flag
_atom_site_refinement_flags_posn
_atom_site_refinement_flags_adp
_atom_site_refinement_flags_occupancy
_atom_site_disorder_assembly
_atom_site_disorder_group
Ni1 Ni 0.77433(2) 0.42326(4) 0.65736(2) 0.02864(16) Uani 1 1 d . . . . .
Ni2 Ni 0.73019(2) 0.25036(4) 0.61832(2) 0.03354(17) Uani 1 1 d . . . . .
Cl1 Cl 0.75258(9) -0.06850(15) 0.56020(6) 0.0828(5) Uani 1 1 d . . . . .
Cl2 Cl 0.65377(14) 0.04489(16) 0.55848(10) 0.1244(11) Uani 1 1 d . . . . .
Cl3 Cl 0.69614(12) -0.07313(16) 0.62916(6) 0.1066(9) Uani 1 1 d . . . . .
S1 S 0.57408(5) 0.12937(13) 0.71579(5) 0.0619(4) Uani 1 1 d . . . . .
S2 S 0.78438(5) 0.23708(10) 0.81048(4) 0.0432(3) Uani 1 1 d . . . . .
N1 N 0.84413(13) 0.3859(3) 0.66439(10) 0.0292(7) Uani 1 1 d . . . . .
N2 N 0.78829(13) 0.4809(2) 0.61187(10) 0.0285(7) Uani 1 1 d . . . . .
N3 N 0.70756(13) 0.4728(3) 0.65362(10) 0.0300(7) Uani 1 1 d . . . . .
N4 N 0.76326(14) 0.3804(3) 0.70622(11) 0.0328(7) Uani 1 1 d . . . . .
N5 N 0.78598(14) 0.1779(3) 0.64213(11) 0.0353(8) Uani 1 1 d . . . . .
N6 N 0.76313(14) 0.2851(3) 0.57641(11) 0.0326(7) Uani 1 1 d . . . . .
N7 N 0.67141(14) 0.3103(3) 0.59038(11) 0.0311(7) Uani 1 1 d . . . . .
N8 N 0.69451(15) 0.2018(3) 0.65643(12) 0.0374(8) Uani 1 1 d . . . . .
C1 C 0.70175(16) 0.5630(3) 0.58981(12) 0.0274(8) Uani 1 1 d . . . . .
C2 C 0.75627(16) 0.5416(3) 0.58484(12) 0.0282(8) Uani 1 1 d . . . . .
C3 C 0.79244(16) 0.5788(3) 0.55861(12) 0.0298(8) Uani 1 1 d . . . . .
H3 H 0.7828 0.6218 0.5370 0.036 Uiso 1 1 calc R U . . .
C4 C 0.84359(17) 0.5400(3) 0.57098(13) 0.0319(8) Uani 1 1 d . . . . .
H4 H 0.8746 0.5518 0.5593 0.038 Uiso 1 1 calc R U . . .
C5 C 0.84036(16) 0.4782(3) 0.60518(12) 0.0288(8) Uani 1 1 d . . . . .
C6 C 0.87503(16) 0.4213(3) 0.63758(12) 0.0279(8) Uani 1 1 d . . . . .
C7 C 0.93075(16) 0.3994(3) 0.65334(13) 0.0311(8) Uani 1 1 d . . . . .
H7 H 0.9609 0.4135 0.6409 0.037 Uiso 1 1 calc R U . . .
C8 C 0.93160(16) 0.3528(3) 0.69084(12) 0.0294(8) Uani 1 1 d . . . . .
H8 H 0.9626 0.3305 0.7082 0.035 Uiso 1 1 calc R U . . .
C9 C 0.87610(16) 0.3455(3) 0.69793(12) 0.0287(8) Uani 1 1 d . . . . .
C10 C 0.85303(16) 0.3163(3) 0.73307(12) 0.0307(8) Uani 1 1 d . . . . .
C11 C 0.79718(16) 0.3302(3) 0.73656(13) 0.0317(8) Uani 1 1 d . . . . .
C12 C 0.76283(17) 0.3067(3) 0.76683(13) 0.0343(9) Uani 1 1 d . . . . .
C13 C 0.71105(17) 0.3475(3) 0.75368(13) 0.0349(9) Uani 1 1 d . . . . .
H13 H 0.6812 0.3450 0.7674 0.042 Uiso 1 1 calc R U . . .
C14 C 0.71299(16) 0.3933(3) 0.71555(12) 0.0311(8) Uani 1 1 d . . . . .
C15 C 0.67863(16) 0.4508(3) 0.68361(12) 0.0297(8) Uani 1 1 d . . . . .
C16 C 0.62615(16) 0.4933(3) 0.67291(12) 0.0295(8) Uani 1 1 d . . . . .
H16 H 0.5976 0.4896 0.6879 0.035 Uiso 1 1 calc R U . . .
C17 C 0.62519(16) 0.5413(3) 0.63584(12) 0.0292(8) Uani 1 1 d . . . . .
H17 H 0.5956 0.5753 0.6215 0.035 Uiso 1 1 calc R U . . .
C18 C 0.67734(16) 0.5295(3) 0.62347(12) 0.0272(8) Uani 1 1 d . . . . .
C19 C 0.66964(16) 0.6293(3) 0.55948(12) 0.0294(8) Uani 1 1 d . . . . .
C20 C 0.66581(18) 0.6112(3) 0.51727(13) 0.0358(9) Uani 1 1 d . . . . .
H20 H 0.6824 0.5567 0.5083 0.043 Uiso 1 1 calc R U . . .
C21 C 0.63726(19) 0.6744(4) 0.48888(15) 0.0447(11) Uani 1 1 d . . . . .
H21 H 0.6343 0.6616 0.4609 0.054 Uiso 1 1 calc R U . . .
C22 C 0.61320(19) 0.7563(4) 0.50188(16) 0.0458(12) Uani 1 1 d . . . . .
H22 H 0.5943 0.7987 0.4827 0.055 Uiso 1 1 calc R U . . .
C23 C 0.61727(18) 0.7752(3) 0.54324(16) 0.0421(11) Uani 1 1 d . . . . .
H23 H 0.6015 0.8309 0.5519 0.051 Uiso 1 1 calc R U . . .
C24 C 0.64483(16) 0.7116(3) 0.57223(14) 0.0341(9) Uani 1 1 d . . . . .
H24 H 0.6467 0.7242 0.6001 0.041 Uiso 1 1 calc R U . . .
C25 C 0.89232(16) 0.2781(3) 0.76871(12) 0.0316(8) Uani 1 1 d . . . . .
C26 C 0.92456(16) 0.1976(3) 0.76451(13) 0.0317(8) Uani 1 1 d . . . . .
H26 H 0.9210 0.1657 0.7394 0.038 Uiso 1 1 calc R U . . .
C27 C 0.96209(17) 0.1647(3) 0.79768(14) 0.0371(10) Uani 1 1 d . . . . .
H27 H 0.9835 0.1108 0.7948 0.044 Uiso 1 1 calc R U . . .
C28 C 0.96755(17) 0.2121(4) 0.83499(14) 0.0422(11) Uani 1 1 d . . . . .
H28 H 0.9924 0.1896 0.8573 0.051 Uiso 1 1 calc R U . . .
C29 C 0.93632(18) 0.2926(4) 0.83925(13) 0.0437(11) Uani 1 1 d . . . . .
H29 H 0.9403 0.3243 0.8644 0.052 Uiso 1 1 calc R U . . .
C30 C 0.89903(18) 0.3269(4) 0.80631(13) 0.0380(10) Uani 1 1 d . . . . .
H30 H 0.8786 0.3821 0.8092 0.046 Uiso 1 1 calc R U . . .
C31 C 0.84947(16) 0.2009(3) 0.59374(13) 0.0310(8) Uani 1 1 d . . . . .
C32 C 0.81427(17) 0.2643(3) 0.56798(13) 0.0301(8) Uani 1 1 d . . . . .
C33 C 0.81639(17) 0.3114(3) 0.52889(12) 0.0302(8) Uani 1 1 d . . . . .
H33 H 0.8462 0.3114 0.5151 0.036 Uiso 1 1 calc R U . . .
C34 C 0.76741(17) 0.3556(3) 0.51593(12) 0.0319(8) Uani 1 1 d . . . . .
H34 H 0.7580 0.3915 0.4920 0.038 Uiso 1 1 calc R U . . .
C35 C 0.73291(17) 0.3367(3) 0.54603(12) 0.0304(8) Uani 1 1 d . . . . .
C36 C 0.67655(17) 0.3485(3) 0.55358(12) 0.0298(8) Uani 1 1 d . . . . .
C37 C 0.62328(17) 0.3759(3) 0.53394(13) 0.0329(9) Uani 1 1 d . . . . .
H37 H 0.6144 0.4058 0.5085 0.040 Uiso 1 1 calc R U . . .
C38 C 0.58705(17) 0.3499(3) 0.55981(13) 0.0323(8) Uani 1 1 d . . . . .
H38 H 0.5493 0.3584 0.5547 0.039 Uiso 1 1 calc R U . . .
C39 C 0.61826(17) 0.3074(3) 0.59601(13) 0.0326(9) Uani 1 1 d . . . . .
C40 C 0.60227(18) 0.2562(3) 0.63024(14) 0.0343(9) Uani 1 1 d . . . . .
C41 C 0.63965(17) 0.2054(3) 0.65993(14) 0.0363(9) Uani 1 1 d . . . . .
C42 C 0.63464(18) 0.1443(4) 0.69518(15) 0.0426(11) Uani 1 1 d . . . . .
C43 C 0.68580(18) 0.1050(4) 0.70960(15) 0.0405(10) Uani 1 1 d . . . . .
H43 H 0.6945 0.0628 0.7316 0.049 Uiso 1 1 calc R U . . .
C44 C 0.72248(17) 0.1414(3) 0.68447(14) 0.0368(9) Uani 1 1 d . . . . .
C45 C 0.77916(17) 0.1276(3) 0.67597(14) 0.0341(9) Uani 1 1 d . . . . .
C46 C 0.82738(18) 0.0747(3) 0.68886(14) 0.0363(9) Uani 1 1 d . . . . .
H46 H 0.8345 0.0344 0.7117 0.044 Uiso 1 1 calc R U . . .
C47 C 0.86250(18) 0.0942(3) 0.66099(13) 0.0353(9) Uani 1 1 d . . . . .
H47 H 0.8975 0.0692 0.6620 0.042 Uiso 1 1 calc R U . . .
C48 C 0.83544(17) 0.1593(3) 0.63064(13) 0.0321(8) Uani 1 1 d . . . . .
C49 C 0.90102(16) 0.1701(3) 0.58025(12) 0.0310(8) Uani 1 1 d . . . . .
C50 C 0.93654(18) 0.2370(4) 0.56709(14) 0.0374(9) Uani 1 1 d . . . . .
H50 H 0.9287 0.3026 0.5676 0.045 Uiso 1 1 calc R U . . .
C51 C 0.98367(18) 0.2060(4) 0.55315(14) 0.0448(11) Uani 1 1 d . . . . .
H51 H 1.0073 0.2511 0.5446 0.054 Uiso 1 1 calc R U . . .
C52 C 0.99569(18) 0.1083(4) 0.55187(14) 0.0448(11) Uani 1 1 d . . . . .
H52 H 1.0272 0.0877 0.5425 0.054 Uiso 1 1 calc R U . . .
C53 C 0.96069(19) 0.0423(4) 0.56453(14) 0.0433(11) Uani 1 1 d . . . . .
H53 H 0.9686 -0.0232 0.5636 0.052 Uiso 1 1 calc R U . . .
C54 C 0.91365(18) 0.0720(3) 0.57879(13) 0.0353(9) Uani 1 1 d . . . . .
H54 H 0.8905 0.0263 0.5874 0.042 Uiso 1 1 calc R U . . .
C55 C 0.54233(17) 0.2514(3) 0.63046(14) 0.0354(9) Uani 1 1 d . . . . .
C56 C 0.51140(18) 0.3349(3) 0.63152(14) 0.0381(10) Uani 1 1 d . . . . .
H56 H 0.5285 0.3949 0.6338 0.046 Uiso 1 1 calc R U . . .
C57 C 0.45453(18) 0.3288(4) 0.62916(15) 0.0440(11) Uani 1 1 d . . . . .
H57 H 0.4339 0.3847 0.6299 0.053 Uiso 1 1 calc R U . . .
C58 C 0.4291(2) 0.2396(4) 0.62576(15) 0.0491(13) Uani 1 1 d . . . . .
H58 H 0.3912 0.2357 0.6239 0.059 Uiso 1 1 calc R U . . .
C59 C 0.4593(2) 0.1569(4) 0.62511(17) 0.0530(13) Uani 1 1 d . . . . .
H59 H 0.4420 0.0971 0.6231 0.064 Uiso 1 1 calc R U . . .
C60 C 0.51605(19) 0.1621(4) 0.62742(16) 0.0446(11) Uani 1 1 d . . . . .
H60 H 0.5364 0.1057 0.6269 0.054 Uiso 1 1 calc R U . . .
C61 C 0.5990(2) 0.0920(5) 0.76858(19) 0.0618(17) Uani 1 1 d . . . . .
H61A H 0.5680 0.0776 0.7821 0.074 Uiso 1 1 calc R U . . .
H61B H 0.6204 0.0335 0.7684 0.074 Uiso 1 1 calc R U . . .
C62 C 0.63285(19) 0.1671(4) 0.79207(16) 0.0501(13) Uani 1 1 d . . . . .
H62 H 0.6174 0.2274 0.7949 0.060 Uiso 1 1 calc R U . . .
C63 C 0.6848(2) 0.1523(4) 0.80943(16) 0.0510(13) Uani 1 1 d . . . . .
H63 H 0.6991 0.0908 0.8069 0.061 Uiso 1 1 calc R U . . .
C64 C 0.72159(19) 0.2246(5) 0.83213(15) 0.0501(13) Uani 1 1 d . . . . .
H64A H 0.7307 0.2053 0.8607 0.060 Uiso 1 1 calc R U . . .
H64B H 0.7030 0.2864 0.8311 0.060 Uiso 1 1 calc R U . . .
C65 C 0.7140(4) -0.0025(5) 0.5900(2) 0.096(3) Uani 1 1 d . . . . .
H65 H 0.7363 0.0518 0.6024 0.115 Uiso 1 1 calc R U . . .
C66 C 0.4948(6) 0.3665(6) 0.7585(4) 0.050(4) Uani 0.5 1 d D . P A -1
H66 H 0.4847 0.3374 0.7833 0.060 Uiso 0.5 1 calc R U P A -1
Cl7 Cl 0.5528(3) 0.4455(6) 0.7746(3) 0.083(2) Uani 0.5 1 d . . P A -1
Cl8 Cl 0.4402(3) 0.4252(5) 0.7342(2) 0.0440(12) Uani 0.5 1 d . . P A -1
Cl9 Cl 0.51666(15) 0.2812(3) 0.73233(12) 0.0778(9) Uani 0.5 1 d D . P A -1
C67 C 1.0336(7) 0.5170(11) 0.5143(6) 0.087(4) Uani 0.5 1 d . . P B -1
H67 H 1.0690 0.4838 0.5204 0.104 Uiso 0.5 1 calc R U P B -1
Cl4 Cl 0.9921(4) 0.4698(5) 0.5482(4) 0.140(4) Uani 0.5 1 d . . P B -1
Cl5 Cl 1.0101(3) 0.5008(8) 0.4626(3) 0.146(4) Uani 0.5 1 d . . P B -1
Cl6 Cl 1.04606(17) 0.6389(2) 0.52637(11) 0.0724(9) Uani 0.5 1 d . . P B -1

loop_
_atom_site_aniso_label
_atom_site_aniso_U_11
_atom_site_aniso_U_22
_atom_site_aniso_U_33
_atom_site_aniso_U_23
_atom_site_aniso_U_13
_atom_site_aniso_U_12
Ni1 0.0208(3) 0.0375(3) 0.0278(3) 0.0060(2) 0.0049(2) 0.00466(19)
Ni2 0.0266(3) 0.0395(3) 0.0363(3) 0.0096(2) 0.0102(2) 0.0048(2)
Cl1 0.0974(14) 0.0921(13) 0.0645(10) 0.0032(9) 0.0302(9) -0.0133(10)
Cl2 0.176(3) 0.0684(12) 0.158(2) 0.0238(14) 0.113(2) 0.0089(14)
Cl3 0.172(2) 0.0998(14) 0.0603(10) -0.0229(9) 0.0554(12) -0.0768(15)
S1 0.0269(6) 0.0991(12) 0.0604(8) 0.0404(8) 0.0093(5) -0.0065(6)
S2 0.0283(5) 0.0650(8) 0.0374(6) 0.0204(5) 0.0086(4) 0.0106(5)
N1 0.0238(16) 0.0361(18) 0.0276(16) 0.0050(14) 0.0043(13) 0.0023(13)
N2 0.0208(15) 0.0334(17) 0.0304(17) 0.0013(14) 0.0022(13) 0.0023(13)
N3 0.0255(16) 0.0353(18) 0.0290(17) 0.0055(14) 0.0042(13) 0.0046(14)
N4 0.0230(16) 0.043(2) 0.0324(17) 0.0063(15) 0.0043(13) 0.0066(14)
N5 0.0295(17) 0.0389(19) 0.0387(19) 0.0067(16) 0.0090(15) 0.0010(15)
N6 0.0284(17) 0.0338(18) 0.0368(18) 0.0023(15) 0.0088(14) 0.0028(14)
N7 0.0281(17) 0.0339(17) 0.0332(17) 0.0045(14) 0.0107(14) 0.0001(14)
N8 0.0294(18) 0.041(2) 0.042(2) 0.0099(16) 0.0074(15) 0.0042(15)
C1 0.0241(18) 0.0294(19) 0.0273(19) -0.0019(15) 0.0001(15) 0.0001(15)
C2 0.0254(19) 0.0303(19) 0.0284(19) -0.0004(15) 0.0025(15) -0.0008(15)
C3 0.0270(19) 0.034(2) 0.0280(19) 0.0031(15) 0.0035(15) -0.0026(15)
C4 0.0273(19) 0.036(2) 0.034(2) 0.0016(17) 0.0078(16) -0.0057(16)
C5 0.0279(19) 0.0312(19) 0.0277(19) -0.0009(16) 0.0054(15) -0.0020(15)
C6 0.0247(19) 0.032(2) 0.0272(19) -0.0014(15) 0.0056(15) 0.0003(15)
C7 0.0226(18) 0.037(2) 0.035(2) -0.0013(17) 0.0082(16) 0.0006(16)
C8 0.0218(18) 0.036(2) 0.0306(19) 0.0009(16) 0.0034(15) 0.0035(15)
C9 0.0248(18) 0.034(2) 0.0278(19) 0.0012(16) 0.0049(15) 0.0018(15)
C10 0.0251(19) 0.038(2) 0.0282(19) 0.0027(16) 0.0018(15) 0.0038(16)
C11 0.0244(19) 0.040(2) 0.030(2) 0.0063(17) 0.0029(15) 0.0055(16)
C12 0.030(2) 0.045(2) 0.0280(19) 0.0092(17) 0.0055(16) 0.0059(18)
C13 0.027(2) 0.048(2) 0.032(2) 0.0072(18) 0.0105(16) 0.0042(18)
C14 0.0258(19) 0.037(2) 0.030(2) 0.0029(17) 0.0024(15) 0.0050(16)
C15 0.0264(19) 0.034(2) 0.0292(19) 0.0025(16) 0.0060(15) 0.0033(16)
C16 0.0231(18) 0.036(2) 0.0301(19) 0.0008(16) 0.0065(15) 0.0023(16)
C17 0.0228(18) 0.0320(19) 0.032(2) 0.0006(16) 0.0013(15) 0.0039(15)
C18 0.0256(18) 0.0282(19) 0.0271(18) 0.0016(15) 0.0020(15) 0.0021(15)
C19 0.0267(19) 0.0304(19) 0.031(2) 0.0040(16) 0.0044(15) -0.0034(15)
C20 0.034(2) 0.041(2) 0.032(2) 0.0045(18) 0.0052(17) -0.0029(18)
C21 0.039(2) 0.059(3) 0.035(2) 0.013(2) 0.0026(19) -0.003(2)
C22 0.033(2) 0.052(3) 0.050(3) 0.026(2) 0.002(2) 0.002(2)
C23 0.031(2) 0.036(2) 0.060(3) 0.013(2) 0.008(2) 0.0029(18)
C24 0.0272(19) 0.035(2) 0.040(2) 0.0041(18) 0.0042(17) -0.0009(17)
C25 0.0217(18) 0.045(2) 0.0275(19) 0.0049(17) 0.0030(15) -0.0009(16)
C26 0.0228(18) 0.037(2) 0.035(2) 0.0059(17) 0.0027(16) -0.0012(16)
C27 0.0223(19) 0.043(2) 0.043(2) 0.0131(19) -0.0004(17) -0.0069(17)
C28 0.0221(19) 0.064(3) 0.038(2) 0.019(2) -0.0018(17) -0.010(2)
C29 0.032(2) 0.073(3) 0.026(2) 0.003(2) 0.0030(17) -0.018(2)
C30 0.030(2) 0.051(3) 0.033(2) 0.0010(19) 0.0068(17) -0.0027(19)
C31 0.0264(19) 0.033(2) 0.034(2) -0.0048(16) 0.0060(16) -0.0015(16)
C32 0.0280(19) 0.0304(19) 0.033(2) -0.0022(16) 0.0074(16) -0.0008(16)
C33 0.0297(19) 0.033(2) 0.0293(19) -0.0042(16) 0.0082(15) -0.0043(16)
C34 0.035(2) 0.033(2) 0.0276(19) -0.0009(16) 0.0052(16) -0.0040(17)
C35 0.033(2) 0.0273(19) 0.032(2) -0.0031(16) 0.0079(16) -0.0026(16)
C36 0.030(2) 0.0290(19) 0.031(2) -0.0010(16) 0.0065(16) -0.0016(16)
C37 0.033(2) 0.036(2) 0.029(2) 0.0005(16) 0.0023(16) -0.0012(17)
C38 0.0264(19) 0.037(2) 0.033(2) 0.0011(17) 0.0014(16) -0.0023(16)
C39 0.031(2) 0.034(2) 0.034(2) 0.0034(17) 0.0076(16) 0.0003(16)
C40 0.029(2) 0.037(2) 0.038(2) 0.0028(17) 0.0086(17) -0.0025(16)
C41 0.027(2) 0.044(2) 0.040(2) 0.0095(19) 0.0094(17) 0.0012(18)
C42 0.030(2) 0.050(3) 0.050(3) 0.015(2) 0.0096(19) -0.0034(19)
C43 0.034(2) 0.045(2) 0.043(2) 0.017(2) 0.0078(19) -0.0009(19)
C44 0.027(2) 0.042(2) 0.041(2) 0.0082(19) 0.0060(17) 0.0021(17)
C45 0.029(2) 0.036(2) 0.037(2) 0.0069(18) 0.0076(17) 0.0015(17)
C46 0.031(2) 0.038(2) 0.040(2) 0.0085(18) 0.0064(18) 0.0023(17)
C47 0.029(2) 0.041(2) 0.035(2) 0.0019(18) 0.0054(17) 0.0014(17)
C48 0.029(2) 0.032(2) 0.037(2) -0.0008(17) 0.0090(16) 0.0017(16)
C49 0.0226(18) 0.044(2) 0.0259(18) -0.0028(17) 0.0016(15) 0.0019(16)
C50 0.029(2) 0.048(2) 0.036(2) -0.0040(19) 0.0060(17) -0.0038(18)
C51 0.027(2) 0.070(3) 0.038(2) -0.002(2) 0.0061(18) -0.006(2)
C52 0.028(2) 0.073(3) 0.034(2) 0.001(2) 0.0055(18) 0.013(2)
C53 0.037(2) 0.058(3) 0.035(2) 0.006(2) 0.0059(19) 0.018(2)
C54 0.030(2) 0.046(2) 0.029(2) 0.0023(17) 0.0051(16) 0.0063(18)
C55 0.026(2) 0.044(2) 0.036(2) 0.0099(18) 0.0046(17) -0.0018(17)
C56 0.030(2) 0.045(2) 0.040(2) 0.0066(19) 0.0062(18) -0.0029(18)
C57 0.029(2) 0.060(3) 0.042(2) 0.012(2) 0.0057(18) 0.004(2)
C58 0.028(2) 0.076(4) 0.041(3) 0.017(2) 0.0009(19) -0.010(2)
C59 0.039(3) 0.057(3) 0.059(3) 0.017(3) -0.004(2) -0.019(2)
C60 0.034(2) 0.045(3) 0.052(3) 0.010(2) -0.002(2) -0.0090(19)
C61 0.037(3) 0.087(4) 0.064(3) 0.041(3) 0.018(2) 0.003(3)
C62 0.029(2) 0.075(4) 0.050(3) 0.034(3) 0.018(2) 0.010(2)
C63 0.038(2) 0.073(3) 0.046(3) 0.032(3) 0.020(2) 0.017(2)
C64 0.034(2) 0.080(4) 0.040(2) 0.025(3) 0.014(2) 0.019(2)
C65 0.165(9) 0.065(4) 0.070(4) -0.022(4) 0.058(5) -0.057(5)
C66 0.045(8) 0.046(5) 0.056(11) 0.028(5) 0.005(7) -0.024(6)
Cl7 0.086(5) 0.065(4) 0.080(5) 0.024(3) -0.038(3) -0.042(3)
Cl8 0.0325(15) 0.051(3) 0.051(2) -0.0078(17) 0.0137(17) -0.0039(17)
Cl9 0.0648(19) 0.091(2) 0.079(2) 0.0050(19) 0.0153(16) 0.0028(18)
C67 0.088(11) 0.070(9) 0.103(12) -0.005(8) 0.016(9) 0.011(8)
Cl4 0.153(7) 0.061(2) 0.244(10) -0.032(4) 0.148(7) -0.039(3)
Cl5 0.073(3) 0.200(10) 0.165(7) -0.119(7) 0.024(4) -0.028(5)
Cl6 0.101(3) 0.0511(15) 0.0687(19) 0.0063(14) 0.0238(18) -0.0036(16)

loop_
_atom_type_symbol
_atom_type_description
_atom_type_scat_dispersion_real
_atom_type_scat_dispersion_imag
_atom_type_scat_source
C C 0.0000 0.0000
;
International Tables for Crystallography
(Vol. C, Tables 4.2.6.8 and 6.1.1.4)
;
H H 0.0000 0.0000
;
International Tables for Crystallography
(Vol. C, Table 6.1.1.4)
;
N N 0.0000 0.0000
;
International Tables for Crystallography
(Vol. C, Tables 4.2.6.8 and 6.1.1.4)
;
Ni Ni 0.0000 0.0000
;
International Tables for Crystallography
(Vol. C, Tables 4.2.6.8 and 6.1.1.4)
;
S S 0.0000 0.0000
;
International Tables for Crystallography
(Vol. C, Tables 4.2.6.8 and 6.1.1.4)
;
Cl Cl 0.0000 0.0000
;
International Tables for Crystallography
(Vol. C, Tables 4.2.6.8 and 6.1.1.4)
;

loop_
_geom_angle_atom_site_label_1
_geom_angle_atom_site_label_2
_geom_angle_atom_site_label_3
_geom_angle
_geom_angle_site_symmetry_1
_geom_angle_site_symmetry_3
N3 Ni1 N4 84.83(15) . .
N3 Ni1 N1 173.30(17) . .
N4 Ni1 N1 94.44(15) . .
N3 Ni1 N2 94.43(15) . .
N4 Ni1 N2 172.36(17) . .
N1 Ni1 N2 85.41(15) . .
N3 Ni1 Ni2 90.60(12) . .
N4 Ni1 Ni2 91.38(13) . .
N1 Ni1 Ni2 96.08(12) . .
N2 Ni1 Ni2 96.23(11) . .
N5 Ni2 N8 85.17(16) . .
N5 Ni2 N6 94.15(16) . .
N8 Ni2 N6 172.52(18) . .
N5 Ni2 N7 172.75(17) . .
N8 Ni2 N7 94.70(16) . .
N6 Ni2 N7 85.04(15) . .
N5 Ni2 Ni1 93.61(12) . .
N8 Ni2 Ni1 101.27(13) . .
N6 Ni2 Ni1 86.21(12) . .
N7 Ni2 Ni1 93.53(12) . .
C42 S1 C61 103.2(2) . .
C12 S2 C64 102.3(2) . .
C6 N1 C9 111.3(3) . .
C6 N1 Ni1 116.8(3) . .
C9 N1 Ni1 129.9(3) . .
C5 N2 C2 112.0(3) . .
C5 N2 Ni1 116.8(3) . .
C2 N2 Ni1 130.3(3) . .
C15 N3 C18 111.4(3) . .
C15 N3 Ni1 117.6(3) . .
C18 N3 Ni1 130.9(3) . .
C14 N4 C11 112.1(3) . .
C14 N4 Ni1 116.8(3) . .
C11 N4 Ni1 131.0(3) . .
C45 N5 C48 112.0(4) . .
C45 N5 Ni2 117.4(3) . .
C48 N5 Ni2 130.5(3) . .
C35 N6 C32 112.1(3) . .
C35 N6 Ni2 116.7(3) . .
C32 N6 Ni2 131.1(3) . .
C36 N7 C39 111.9(3) . .
C36 N7 Ni2 117.0(3) . .
C39 N7 Ni2 129.6(3) . .
C44 N8 C41 111.3(4) . .
C44 N8 Ni2 117.3(3) . .
C41 N8 Ni2 130.8(3) . .
C2 C1 C18 123.8(4) . .
C2 C1 C19 117.6(4) . .
C18 C1 C19 118.4(3) . .
N2 C2 C1 120.6(4) . .
N2 C2 C3 105.0(3) . .
C1 C2 C3 133.9(4) . .
C4 C3 C2 108.4(4) . .
C4 C3 H3 125.8 . .
C2 C3 H3 125.8 . .
C3 C4 C5 107.4(4) . .
C3 C4 H4 126.3 . .
C5 C4 H4 126.3 . .
N2 C5 C4 107.1(3) . .
N2 C5 C6 110.6(3) . .
C4 C5 C6 141.8(4) . .
N1 C6 C7 107.6(3) . .
N1 C6 C5 110.0(3) . .
C7 C6 C5 141.9(4) . .
C8 C7 C6 107.1(3) . .
C8 C7 H7 126.5 . .
C6 C7 H7 126.5 . .
C7 C8 C9 107.7(3) . .
C7 C8 H8 126.1 . .
C9 C8 H8 126.1 . .
N1 C9 C10 121.0(3) . .
N1 C9 C8 106.3(3) . .
C10 C9 C8 132.3(4) . .
C11 C10 C9 123.5(4) . .
C11 C10 C25 120.0(4) . .
C9 C10 C25 116.2(3) . .
N4 C11 C10 119.5(4) . .
N4 C11 C12 104.8(3) . .
C10 C11 C12 135.6(4) . .
C13 C12 C11 107.9(3) . .
C13 C12 S2 128.1(3) . .
C11 C12 S2 124.0(3) . .
C12 C13 C14 106.9(4) . .
C12 C13 H13 126.5 . .
C14 C13 H13 126.5 . .
N4 C14 C13 108.3(3) . .
N4 C14 C15 110.8(4) . .
C13 C14 C15 140.9(4) . .
N3 C15 C16 107.5(3) . .
N3 C15 C14 109.5(3) . .
C16 C15 C14 143.1(4) . .
C17 C16 C15 107.4(3) . .
C17 C16 H16 126.3 . .
C15 C16 H16 126.3 . .
C16 C17 C18 108.3(3) . .
C16 C17 H17 125.9 . .
C18 C17 H17 125.9 . .
N3 C18 C17 105.4(3) . .
N3 C18 C1 119.7(3) . .
C17 C18 C1 134.9(4) . .
C24 C19 C20 119.1(4) . .
C24 C19 C1 121.0(4) . .
C20 C19 C1 119.9(4) . .
C21 C20 C19 120.0(4) . .
C21 C20 H20 120.0 . .
C19 C20 H20 120.0 . .
C22 C21 C20 120.4(5) . .
C22 C21 H21 119.8 . .
C20 C21 H21 119.8 . .
C23 C22 C21 119.9(4) . .
C23 C22 H22 120.0 . .
C21 C22 H22 120.0 . .
C22 C23 C24 120.5(5) . .
C22 C23 H23 119.7 . .
C24 C23 H23 119.7 . .
C23 C24 C19 120.0(4) . .
C23 C24 H24 120.0 . .
C19 C24 H24 120.0 . .
C26 C25 C30 119.3(4) . .
C26 C25 C10 121.0(4) . .
C30 C25 C10 119.6(4) . .
C27 C26 C25 120.3(4) . .
C27 C26 H26 119.9 . .
C25 C26 H26 119.9 . .
C28 C27 C26 120.0(4) . .
C28 C27 H27 120.0 . .
C26 C27 H27 120.0 . .
C29 C28 C27 120.1(4) . .
C29 C28 H28 119.9 . .
C27 C28 H28 119.9 . .
C28 C29 C30 120.6(4) . .
C28 C29 H29 119.7 . .
C30 C29 H29 119.7 . .
C29 C30 C25 119.7(5) . .
C29 C30 H30 120.2 . .
C25 C30 H30 120.2 . .
C32 C31 C48 123.0(4) . .
C32 C31 C49 118.2(4) . .
C48 C31 C49 118.6(4) . .
N6 C32 C31 120.3(4) . .
N6 C32 C33 104.9(4) . .
C31 C32 C33 134.5(4) . .
C34 C33 C32 108.6(4) . .
C34 C33 H33 125.7 . .
C32 C33 H33 125.7 . .
C33 C34 C35 107.5(4) . .
C33 C34 H34 126.2 . .
C35 C34 H34 126.2 . .
N6 C35 C34 106.8(4) . .
N6 C35 C36 111.0(3) . .
C34 C35 C36 142.0(4) . .
N7 C36 C37 107.2(4) . .
N7 C36 C35 110.1(3) . .
C37 C36 C35 142.1(4) . .
C38 C37 C36 107.2(4) . .
C38 C37 H37 126.4 . .
C36 C37 H37 126.4 . .
C37 C38 C39 107.8(4) . .
C37 C38 H38 126.1 . .
C39 C38 H38 126.1 . .
N7 C39 C38 105.9(3) . .
N7 C39 C40 121.3(4) . .
C38 C39 C40 132.2(4) . .
C41 C40 C39 123.5(4) . .
C41 C40 C55 120.8(4) . .
C39 C40 C55 115.5(4) . .
N8 C41 C40 119.8(4) . .
N8 C41 C42 105.1(4) . .
C40 C41 C42 134.9(4) . .
C43 C42 C41 107.8(4) . .
C43 C42 S1 127.6(4) . .
C41 C42 S1 124.5(3) . .
C42 C43 C44 107.3(4) . .
C42 C43 H43 126.4 . .
C44 C43 H43 126.4 . .
N8 C44 C43 108.3(4) . .
N8 C44 C45 110.0(4) . .
C43 C44 C45 141.2(4) . .
N5 C45 C46 107.6(4) . .
N5 C45 C44 110.0(4) . .
C46 C45 C44 142.2(4) . .
C47 C46 C45 106.9(4) . .
C47 C46 H46 126.5 . .
C45 C46 H46 126.5 . .
C46 C47 C48 108.3(4) . .
C46 C47 H47 125.9 . .
C48 C47 H47 125.9 . .
N5 C48 C47 105.2(4) . .
N5 C48 C31 120.8(4) . .
C47 C48 C31 133.9(4) . .
C50 C49 C54 118.6(4) . .
C50 C49 C31 121.4(4) . .
C54 C49 C31 119.9(4) . .
C51 C50 C49 120.4(5) . .
C51 C50 H50 119.8 . .
C49 C50 H50 119.8 . .
C52 C51 C50 120.4(5) . .
C52 C51 H51 119.8 . .
C50 C51 H51 119.8 . .
C53 C52 C51 119.4(4) . .
C53 C52 H52 120.3 . .
C51 C52 H52 120.3 . .
C52 C53 C54 121.0(5) . .
C52 C53 H53 119.5 . .
C54 C53 H53 119.5 . .
C53 C54 C49 120.3(4) . .
C53 C54 H54 119.8 . .
C49 C54 H54 119.8 . .
C56 C55 C60 119.2(4) . .
C56 C55 C40 121.2(4) . .
C60 C55 C40 119.6(4) . .
C55 C56 C57 120.1(4) . .
C55 C56 H56 119.9 . .
C57 C56 H56 119.9 . .
C58 C57 C56 119.9(5) . .
C58 C57 H57 120.0 . .
C56 C57 H57 120.0 . .
C59 C58 C57 120.3(4) . .
C59 C58 H58 119.9 . .
C57 C58 H58 119.9 . .
C58 C59 C60 120.3(5) . .
C58 C59 H59 119.9 . .
C60 C59 H59 119.9 . .
C55 C60 C59 120.2(5) . .
C55 C60 H60 119.9 . .
C59 C60 H60 119.9 . .
C62 C61 S1 112.0(4) . .
C62 C61 H61A 109.2 . .
S1 C61 H61A 109.2 . .
C62 C61 H61B 109.2 . .
S1 C61 H61B 109.2 . .
H61A C61 H61B 107.9 . .
C63 C62 C61 122.8(6) . .
C63 C62 H62 118.6 . .
C61 C62 H62 118.6 . .
C62 C63 C64 125.8(6) . .
C62 C63 H63 117.1 . .
C64 C63 H63 117.1 . .
C63 C64 S2 111.2(4) . .
C63 C64 H64A 109.4 . .
S2 C64 H64A 109.4 . .
C63 C64 H64B 109.4 . .
S2 C64 H64B 109.4 . .
H64A C64 H64B 108.0 . .
Cl3 C65 Cl1 110.9(5) . .
Cl3 C65 Cl2 110.3(5) . .
Cl1 C65 Cl2 110.3(4) . .
Cl3 C65 H65 108.4 . .
Cl1 C65 H65 108.4 . .
Cl2 C65 H65 108.4 . .
Cl9 C66 Cl8 114.8(9) . .
Cl9 C66 Cl7 106.2(8) . .
Cl8 C66 Cl7 112.7(5) . .
Cl9 C66 H66 107.6 . .
Cl8 C66 H66 107.6 . .
Cl7 C66 H66 107.6 . .
Cl5 C67 Cl6 111.7(10) . .
Cl5 C67 Cl4 116.2(11) . .
Cl6 C67 Cl4 108.2(9) . .
Cl5 C67 H67 106.8 . .
Cl6 C67 H67 106.8 . .
Cl4 C67 H67 106.8 . .

loop_
_geom_bond_atom_site_label_1
_geom_bond_atom_site_label_2
_geom_bond_distance
_geom_bond_site_symmetry_2
Ni1 N3 1.776(3) .
Ni1 N4 1.782(4) .
Ni1 N1 1.782(3) .
Ni1 N2 1.784(3) .
Ni1 Ni2 2.8494(8) .
Ni2 N5 1.781(4) .
Ni2 N8 1.784(4) .
Ni2 N6 1.785(4) .
Ni2 N7 1.792(3) .
Cl1 C65 1.739(8) .
Cl2 C65 1.795(11) .
Cl3 C65 1.737(7) .
S1 C42 1.759(5) .
S1 C61 1.824(6) .
S2 C12 1.742(4) .
S2 C64 1.824(5) .
N1 C6 1.354(5) .
N1 C9 1.369(5) .
N2 C5 1.345(5) .
N2 C2 1.377(5) .
N3 C15 1.350(5) .
N3 C18 1.385(5) .
N4 C14 1.343(5) .
N4 C11 1.383(5) .
N5 C45 1.350(6) .
N5 C48 1.366(5) .
N6 C35 1.352(5) .
N6 C32 1.372(5) .
N7 C36 1.350(5) .
N7 C39 1.360(5) .
N8 C44 1.351(6) .
N8 C41 1.384(5) .
C1 C2 1.419(5) .
C1 C18 1.428(6) .
C1 C19 1.487(5) .
C2 C3 1.441(6) .
C3 C4 1.374(6) .
C3 H3 0.9300 .
C4 C5 1.430(6) .
C4 H4 0.9300 .
C5 C6 1.482(5) .
C6 C7 1.424(5) .
C7 C8 1.393(6) .
C7 H7 0.9300 .
C8 C9 1.436(5) .
C8 H8 0.9300 .
C9 C10 1.434(6) .
C10 C11 1.420(6) .
C10 C25 1.493(5) .
C11 C12 1.453(6) .
C12 C13 1.403(6) .
C13 C14 1.417(6) .
C13 H13 0.9300 .
C14 C15 1.474(6) .
C15 C16 1.417(5) .
C16 C17 1.389(6) .
C16 H16 0.9300 .
C17 C18 1.427(5) .
C17 H17 0.9300 .
C19 C24 1.393(6) .
C19 C20 1.403(6) .
C20 C21 1.387(6) .
C20 H20 0.9300 .
C21 C22 1.383(8) .
C21 H21 0.9300 .
C22 C23 1.377(8) .
C22 H22 0.9300 .
C23 C24 1.393(6) .
C23 H23 0.9300 .
C24 H24 0.9300 .
C25 C26 1.392(6) .
C25 C30 1.399(6) .
C26 C27 1.390(6) .
C26 H26 0.9300 .
C27 C28 1.382(7) .
C27 H27 0.9300 .
C28 C29 1.378(8) .
C28 H28 0.9300 .
C29 C30 1.388(6) .
C29 H29 0.9300 .
C30 H30 0.9300 .
C31 C32 1.417(6) .
C31 C48 1.441(6) .
C31 C49 1.483(5) .
C32 C33 1.454(6) .
C33 C34 1.363(6) .
C33 H33 0.9300 .
C34 C35 1.438(6) .
C34 H34 0.9300 .
C35 C36 1.467(6) .
C36 C37 1.422(6) .
C37 C38 1.386(6) .
C37 H37 0.9300 .
C38 C39 1.437(6) .
C38 H38 0.9300 .
C39 C40 1.444(6) .
C40 C41 1.418(6) .
C40 C55 1.487(6) .
C41 C42 1.461(6) .
C42 C43 1.388(6) .
C43 C44 1.421(6) .
C43 H43 0.9300 .
C44 C45 1.489(6) .
C45 C46 1.405(6) .
C46 C47 1.394(6) .
C46 H46 0.9300 .
C47 C48 1.428(6) .
C47 H47 0.9300 .
C49 C50 1.395(6) .
C49 C54 1.397(6) .
C50 C51 1.392(6) .
C50 H50 0.9300 .
C51 C52 1.388(8) .
C51 H51 0.9300 .
C52 C53 1.372(8) .
C52 H52 0.9300 .
C53 C54 1.389(6) .
C53 H53 0.9300 .
C54 H54 0.9300 .
C55 C56 1.390(7) .
C55 C60 1.394(6) .
C56 C57 1.400(6) .
C56 H56 0.9300 .
C57 C58 1.384(8) .
C57 H57 0.9300 .
C58 C59 1.371(8) .
C58 H58 0.9300 .
C59 C60 1.397(7) .
C59 H59 0.9300 .
C60 H60 0.9300 .
C61 C62 1.473(9) .
C61 H61A 0.9700 .
C61 H61B 0.9700 .
C62 C63 1.335(7) .
C62 H62 0.9300 .
C63 C64 1.471(9) .
C63 H63 0.9300 .
C64 H64A 0.9700 .
C64 H64B 0.9700 .
C65 H65 0.9800 .
C66 Cl9 1.610(10) .
C66 Cl8 1.664(18) .
C66 Cl7 1.814(16) .
C66 H66 0.9800 .
C67 Cl5 1.72(2) .
C67 Cl6 1.750(16) .
C67 Cl4 1.77(2) .
C67 H67 0.9800 .

loop_
_geom_torsion_atom_site_label_1
_geom_torsion_atom_site_label_2
_geom_torsion_atom_site_label_3
_geom_torsion_atom_site_label_4
_geom_torsion
_geom_torsion_site_symmetry_1
_geom_torsion_site_symmetry_2
_geom_torsion_site_symmetry_3
_geom_torsion_site_symmetry_4
N4 Ni1 N1 C6 -166.6(3) . . . .
N2 Ni1 N1 C6 5.7(3) . . . .
Ni2 Ni1 N1 C6 101.5(3) . . . .
N4 Ni1 N1 C9 -4.3(4) . . . .
N2 Ni1 N1 C9 168.1(4) . . . .
Ni2 Ni1 N1 C9 -96.1(4) . . . .
N3 Ni1 N2 C5 168.5(3) . . . .
N1 Ni1 N2 C5 -4.7(3) . . . .
Ni2 Ni1 N2 C5 -100.4(3) . . . .
N3 Ni1 N2 C2 -0.1(4) . . . .
N1 Ni1 N2 C2 -173.4(4) . . . .
Ni2 Ni1 N2 C2 91.0(4) . . . .
N4 Ni1 N3 C15 -6.1(3) . . . .
N2 Ni1 N3 C15 -178.5(3) . . . .
Ni2 Ni1 N3 C15 85.2(3) . . . .
N4 Ni1 N3 C18 176.9(4) . . . .
N2 Ni1 N3 C18 4.5(4) . . . .
Ni2 Ni1 N3 C18 -91.8(4) . . . .
N3 Ni1 N4 C14 6.7(3) . . . .
N1 Ni1 N4 C14 180.0(3) . . . .
Ni2 Ni1 N4 C14 -83.8(3) . . . .
N3 Ni1 N4 C11 -177.2(4) . . . .
N1 Ni1 N4 C11 -3.9(4) . . . .
Ni2 Ni1 N4 C11 92.3(4) . . . .
N8 Ni2 N5 C45 -3.2(3) . . . .
N6 Ni2 N5 C45 -175.7(3) . . . .
Ni1 Ni2 N5 C45 97.9(3) . . . .
N8 Ni2 N5 C48 172.9(4) . . . .
N6 Ni2 N5 C48 0.3(4) . . . .
Ni1 Ni2 N5 C48 -86.1(4) . . . .
N5 Ni2 N6 C35 173.8(3) . . . .
N7 Ni2 N6 C35 1.0(3) . . . .
Ni1 Ni2 N6 C35 -92.8(3) . . . .
N5 Ni2 N6 C32 -2.3(4) . . . .
N7 Ni2 N6 C32 -175.1(4) . . . .
Ni1 Ni2 N6 C32 91.0(4) . . . .
N8 Ni2 N7 C36 -170.8(3) . . . .
N6 Ni2 N7 C36 1.7(3) . . . .
Ni1 Ni2 N7 C36 87.6(3) . . . .
N8 Ni2 N7 C39 -5.9(4) . . . .
N6 Ni2 N7 C39 166.6(4) . . . .
Ni1 Ni2 N7 C39 -107.5(4) . . . .
N5 Ni2 N8 C44 2.3(4) . . . .
N7 Ni2 N8 C44 175.0(4) . . . .
Ni1 Ni2 N8 C44 -90.4(4) . . . .
N5 Ni2 N8 C41 -168.5(5) . . . .
N7 Ni2 N8 C41 4.2(5) . . . .
Ni1 Ni2 N8 C41 98.7(4) . . . .
C5 N2 C2 C1 -172.7(4) . . . .
Ni1 N2 C2 C1 -3.6(6) . . . .
C5 N2 C2 C3 0.8(4) . . . .
Ni1 N2 C2 C3 169.8(3) . . . .
C18 C1 C2 N2 3.9(6) . . . .
C19 C1 C2 N2 179.9(3) . . . .
C18 C1 C2 C3 -167.3(4) . . . .
C19 C1 C2 C3 8.7(7) . . . .
N2 C2 C3 C4 -0.3(4) . . . .
C1 C2 C3 C4 171.9(4) . . . .
C2 C3 C4 C5 -0.2(5) . . . .
C2 N2 C5 C4 -0.9(5) . . . .
Ni1 N2 C5 C4 -171.6(3) . . . .
C2 N2 C5 C6 173.5(3) . . . .
Ni1 N2 C5 C6 2.9(4) . . . .
C3 C4 C5 N2 0.7(5) . . . .
C3 C4 C5 C6 -170.9(5) . . . .
C9 N1 C6 C7 2.7(5) . . . .
Ni1 N1 C6 C7 168.2(3) . . . .
C9 N1 C6 C5 -170.9(3) . . . .
Ni1 N1 C6 C5 -5.3(4) . . . .
N2 C5 C6 N1 1.5(5) . . . .
C4 C5 C6 N1 172.9(5) . . . .
N2 C5 C6 C7 -168.5(5) . . . .
C4 C5 C6 C7 2.9(10) . . . .
N1 C6 C7 C8 -1.9(5) . . . .
C5 C6 C7 C8 168.3(5) . . . .
C6 C7 C8 C9 0.4(5) . . . .
C6 N1 C9 C10 170.7(4) . . . .
Ni1 N1 C9 C10 7.6(6) . . . .
C6 N1 C9 C8 -2.4(5) . . . .
Ni1 N1 C9 C8 -165.5(3) . . . .
C7 C8 C9 N1 1.1(5) . . . .
C7 C8 C9 C10 -170.9(4) . . . .
N1 C9 C10 C11 -2.7(6) . . . .
C8 C9 C10 C11 168.3(4) . . . .
N1 C9 C10 C25 -176.8(4) . . . .
C8 C9 C10 C25 -5.7(7) . . . .
C14 N4 C11 C10 -175.5(4) . . . .
Ni1 N4 C11 C10 8.3(6) . . . .
C14 N4 C11 C12 2.6(5) . . . .
Ni1 N4 C11 C12 -173.7(3) . . . .
C9 C10 C11 N4 -4.8(7) . . . .
C25 C10 C11 N4 169.1(4) . . . .
C9 C10 C11 C12 178.0(5) . . . .
C25 C10 C11 C12 -8.2(8) . . . .
N4 C11 C12 C13 -2.4(5) . . . .
C10 C11 C12 C13 175.2(5) . . . .
N4 C11 C12 S2 176.3(3) . . . .
C10 C11 C12 S2 -6.2(8) . . . .
C64 S2 C12 C13 3.8(5) . . . .
C64 S2 C12 C11 -174.5(4) . . . .
C11 C12 C13 C14 1.4(5) . . . .
S2 C12 C13 C14 -177.2(4) . . . .
C11 N4 C14 C13 -1.8(5) . . . .
Ni1 N4 C14 C13 175.1(3) . . . .
C11 N4 C14 C15 177.4(4) . . . .
Ni1 N4 C14 C15 -5.8(5) . . . .
C12 C13 C14 N4 0.1(5) . . . .
C12 C13 C14 C15 -178.6(5) . . . .
C18 N3 C15 C16 1.0(5) . . . .
Ni1 N3 C15 C16 -176.6(3) . . . .
C18 N3 C15 C14 -178.2(3) . . . .
Ni1 N3 C15 C14 4.3(5) . . . .
N4 C14 C15 N3 1.0(5) . . . .
C13 C14 C15 N3 179.7(5) . . . .
N4 C14 C15 C16 -177.6(5) . . . .
C13 C14 C15 C16 1.0(11) . . . .
N3 C15 C16 C17 -0.3(5) . . . .
C14 C15 C16 C17 178.3(6) . . . .
C15 C16 C17 C18 -0.4(5) . . . .
C15 N3 C18 C17 -1.2(5) . . . .
Ni1 N3 C18 C17 175.9(3) . . . .
C15 N3 C18 C1 177.8(4) . . . .
Ni1 N3 C18 C1 -5.0(6) . . . .
C16 C17 C18 N3 1.0(4) . . . .
C16 C17 C18 C1 -177.9(4) . . . .
C2 C1 C18 N3 0.2(6) . . . .
C19 C1 C18 N3 -175.8(3) . . . .
C2 C1 C18 C17 178.9(4) . . . .
C19 C1 C18 C17 2.9(7) . . . .
C2 C1 C19 C24 -125.7(4) . . . .
C18 C1 C19 C24 50.5(5) . . . .
C2 C1 C19 C20 51.8(5) . . . .
C18 C1 C19 C20 -132.0(4) . . . .
C24 C19 C20 C21 -0.5(6) . . . .
C1 C19 C20 C21 -178.1(4) . . . .
C19 C20 C21 C22 1.1(7) . . . .
C20 C21 C22 C23 -0.4(7) . . . .
C21 C22 C23 C24 -0.9(7) . . . .
C22 C23 C24 C19 1.5(7) . . . .
C20 C19 C24 C23 -0.8(6) . . . .
C1 C19 C24 C23 176.8(4) . . . .
C11 C10 C25 C26 126.5(4) . . . .
C9 C10 C25 C26 -59.2(6) . . . .
C11 C10 C25 C30 -56.9(6) . . . .
C9 C10 C25 C30 117.4(4) . . . .
C30 C25 C26 C27 1.6(6) . . . .
C10 C25 C26 C27 178.1(4) . . . .
C25 C26 C27 C28 -0.1(6) . . . .
C26 C27 C28 C29 -0.8(6) . . . .
C27 C28 C29 C30 0.1(7) . . . .
C28 C29 C30 C25 1.3(7) . . . .
C26 C25 C30 C29 -2.1(6) . . . .
C10 C25 C30 C29 -178.7(4) . . . .
C35 N6 C32 C31 -172.3(4) . . . .
Ni2 N6 C32 C31 4.0(6) . . . .
C35 N6 C32 C33 2.3(5) . . . .
Ni2 N6 C32 C33 178.6(3) . . . .
C48 C31 C32 N6 -3.3(6) . . . .
C49 C31 C32 N6 171.6(4) . . . .
C48 C31 C32 C33 -176.0(4) . . . .
C49 C31 C32 C33 -1.0(7) . . . .
N6 C32 C33 C34 -0.8(4) . . . .
C31 C32 C33 C34 172.6(4) . . . .
C32 C33 C34 C35 -0.8(5) . . . .
C32 N6 C35 C34 -2.8(5) . . . .
Ni2 N6 C35 C34 -179.7(3) . . . .
C32 N6 C35 C36 173.6(3) . . . .
Ni2 N6 C35 C36 -3.3(4) . . . .
C33 C34 C35 N6 2.1(5) . . . .
C33 C34 C35 C36 -172.4(5) . . . .
C39 N7 C36 C37 2.1(5) . . . .
Ni2 N7 C36 C37 169.6(3) . . . .
C39 N7 C36 C35 -171.3(3) . . . .
Ni2 N7 C36 C35 -3.8(4) . . . .
N6 C35 C36 N7 4.3(5) . . . .
C34 C35 C36 N7 178.8(5) . . . .
N6 C35 C36 C37 -165.3(5) . . . .
C34 C35 C36 C37 9.1(10) . . . .
N7 C36 C37 C38 -1.8(5) . . . .
C35 C36 C37 C38 168.0(5) . . . .
C36 C37 C38 C39 0.9(5) . . . .
C36 N7 C39 C38 -1.5(5) . . . .
Ni2 N7 C39 C38 -167.0(3) . . . .
C36 N7 C39 C40 170.5(4) . . . .
Ni2 N7 C39 C40 4.9(6) . . . .
C37 C38 C39 N7 0.3(5) . . . .
C37 C38 C39 C40 -170.4(5) . . . .
N7 C39 C40 C41 -0.5(7) . . . .
C38 C39 C40 C41 169.0(5) . . . .
N7 C39 C40 C55 -174.6(4) . . . .
C38 C39 C40 C55 -5.1(7) . . . .
C44 N8 C41 C40 -172.8(4) . . . .
Ni2 N8 C41 C40 -1.6(7) . . . .
C44 N8 C41 C42 3.1(5) . . . .
Ni2 N8 C41 C42 174.3(4) . . . .
C39 C40 C41 N8 -1.1(7) . . . .
C55 C40 C41 N8 172.7(4) . . . .
C39 C40 C41 C42 -175.5(5) . . . .
C55 C40 C41 C42 -1.7(8) . . . .
N8 C41 C42 C43 -2.3(6) . . . .
C40 C41 C42 C43 172.7(5) . . . .
N8 C41 C42 S1 175.4(4) . . . .
C40 C41 C42 S1 -9.6(9) . . . .
C61 S1 C42 C43 20.6(6) . . . .
C61 S1 C42 C41 -156.6(5) . . . .
C41 C42 C43 C44 0.7(6) . . . .
S1 C42 C43 C44 -176.8(4) . . . .
C41 N8 C44 C43 -2.7(6) . . . .
Ni2 N8 C44 C43 -175.3(3) . . . .
C41 N8 C44 C45 171.5(4) . . . .
Ni2 N8 C44 C45 -1.0(5) . . . .
C42 C43 C44 N8 1.1(6) . . . .
C42 C43 C44 C45 -170.2(6) . . . .
C48 N5 C45 C46 2.1(5) . . . .
Ni2 N5 C45 C46 178.8(3) . . . .
C48 N5 C45 C44 -173.5(4) . . . .
Ni2 N5 C45 C44 3.2(5) . . . .
N8 C44 C45 N5 -1.4(6) . . . .
C43 C44 C45 N5 169.9(6) . . . .
N8 C44 C45 C46 -174.5(6) . . . .
C43 C44 C45 C46 -3.2(12) . . . .
N5 C45 C46 C47 -1.0(5) . . . .
C44 C45 C46 C47 172.2(6) . . . .
C45 C46 C47 C48 -0.3(5) . . . .
C45 N5 C48 C47 -2.2(5) . . . .
Ni2 N5 C48 C47 -178.4(3) . . . .
C45 N5 C48 C31 176.1(4) . . . .
Ni2 N5 C48 C31 -0.1(6) . . . .
C46 C47 C48 N5 1.5(5) . . . .
C46 C47 C48 C31 -176.5(5) . . . .
C32 C31 C48 N5 1.5(6) . . . .
C49 C31 C48 N5 -173.4(4) . . . .
C32 C31 C48 C47 179.2(4) . . . .
C49 C31 C48 C47 4.2(7) . . . .
C32 C31 C49 C50 49.6(6) . . . .
C48 C31 C49 C50 -135.2(4) . . . .
C32 C31 C49 C54 -127.5(4) . . . .
C48 C31 C49 C54 47.7(5) . . . .
C54 C49 C50 C51 -0.5(6) . . . .
C31 C49 C50 C51 -177.6(4) . . . .
C49 C50 C51 C52 0.5(7) . . . .
C50 C51 C52 C53 -0.1(7) . . . .
C51 C52 C53 C54 -0.3(7) . . . .
C52 C53 C54 C49 0.4(7) . . . .
C50 C49 C54 C53 0.1(6) . . . .
C31 C49 C54 C53 177.3(4) . . . .
C41 C40 C55 C56 125.8(5) . . . .
C39 C40 C55 C56 -60.0(6) . . . .
C41 C40 C55 C60 -57.6(6) . . . .
C39 C40 C55 C60 116.7(5) . . . .
C60 C55 C56 C57 -0.6(7) . . . .
C40 C55 C56 C57 176.1(4) . . . .
C55 C56 C57 C58 0.0(7) . . . .
C56 C57 C58 C59 0.7(8) . . . .
C57 C58 C59 C60 -0.7(8) . . . .
C56 C55 C60 C59 0.6(7) . . . .
C40 C55 C60 C59 -176.2(5) . . . .
C58 C59 C60 C55 0.1(8) . . . .
C42 S1 C61 C62 62.8(5) . . . .
S1 C61 C62 C63 -120.8(5) . . . .
C61 C62 C63 C64 177.9(4) . . . .
C62 C63 C64 S2 -124.7(4) . . . .
C12 S2 C64 C63 77.3(4) . . . .
